data_1550245
loop_
_publ_author_name
'Karri, Ramesh'
'Chalana, Ashish'
'Das, Ranajit'
'Rai, Rakesh Kumar'
'Roy, Gouriprasanna'

_publ_section_title
;
 Cytoprotective effects of imidazole-based [S<sub>1</sub>] and
 [S<sub>2</sub>]-donor ligands against mercury toxicity: a bioinorganic
 approach.
;
_journal_issue 1
_journal_name_full 'Metallomics : integrated biometal science'
_journal_page_first 213
_journal_page_last 225
_journal_paper_doi 10.1039/c8mt00237a
_journal_volume 11
_journal_year 2019
_chemical_formula_moiety 'C15 H20 N4 O4 S2'
_chemical_formula_sum 'C15 H20 N4 O4 S2'
_chemical_formula_weight 384.47
_space_group_crystal_system monoclinic
_space_group_IT_number 15
_space_group_name_Hall '-C 2yc'
_space_group_name_H-M_alt 'C 1 2/c 1'
_symmetry_space_group_name_Hall '-C 2yc'
_symmetry_space_group_name_H-M 'C 1 2/c 1'
_atom_sites_solution_hydrogens geom
_audit_creation_method SHELXL-2014/7
_audit_update_record
;
2018-07-23 deposited with the CCDC.
2018-11-12 downloaded from the CCDC.
;
_cell_angle_alpha 90
_cell_angle_beta 93.610(3)
_cell_angle_gamma 90
_cell_formula_units_Z 4
_cell_length_a 7.2921(6)
_cell_length_b 7.8235(6)
_cell_length_c 30.636(2)
_cell_measurement_reflns_used 4184
_cell_measurement_temperature 298(2)
_cell_measurement_theta_max 26.08
_cell_measurement_theta_min 3.82
_cell_volume 1744.3(2)
_computing_cell_refinement 'Bruker SAINT'
_computing_data_collection 'Bruker APEX2'
_computing_data_reduction 'Bruker SAINT'
_computing_molecular_graphics 'Bruker SHELXTL'
_computing_publication_material 'Bruker SHELXTL'
_computing_structure_refinement 'SHELXL-2014/7 (Sheldrick, 2014)'
_computing_structure_solution 'SHELXS-97 (Sheldrick 2008)'
_diffrn_ambient_temperature 298(2)
_diffrn_measured_fraction_theta_full 0.999
_diffrn_measured_fraction_theta_max 0.999
_diffrn_measurement_device_type 'Bruker PHOTON100 CMOS'
_diffrn_measurement_method '\f and \w scans'
_diffrn_radiation_type MoK\a
_diffrn_radiation_wavelength 0.71073
_diffrn_reflns_av_R_equivalents 0.0375
_diffrn_reflns_av_unetI/netI 0.0237
_diffrn_reflns_Laue_measured_fraction_full 0.999
_diffrn_reflns_Laue_measured_fraction_max 0.999
_diffrn_reflns_limit_h_max 9
_diffrn_reflns_limit_h_min -9
_diffrn_reflns_limit_k_max 9
_diffrn_reflns_limit_k_min -9
_diffrn_reflns_limit_l_max 38
_diffrn_reflns_limit_l_min -38
_diffrn_reflns_number 13043
_diffrn_reflns_point_group_measured_fraction_full 0.999
_diffrn_reflns_point_group_measured_fraction_max 0.999
_diffrn_reflns_theta_full 25.242
_diffrn_reflns_theta_max 26.372
_diffrn_reflns_theta_min 2.665
_diffrn_source X-ray
_exptl_absorpt_coefficient_mu 0.334
_exptl_absorpt_correction_T_max 0.968
_exptl_absorpt_correction_T_min 0.936
_exptl_absorpt_correction_type multi-scan
_exptl_absorpt_process_details SADABS
_exptl_crystal_colour COLORLESS
_exptl_crystal_density_diffrn 1.464
_exptl_crystal_description BLOCK
_exptl_crystal_F_000 808.0
_exptl_crystal_size_max 0.246
_exptl_crystal_size_mid 0.166
_exptl_crystal_size_min 0.098
_refine_diff_density_max 0.203
_refine_diff_density_min -0.191
_refine_diff_density_rms 0.042
_refine_ls_extinction_method none
_refine_ls_goodness_of_fit_ref 1.093
_refine_ls_hydrogen_treatment constr
_refine_ls_matrix_type full
_refine_ls_number_parameters 115
_refine_ls_number_reflns 1795
_refine_ls_number_restraints 0
_refine_ls_restrained_S_all 1.093
_refine_ls_R_factor_all 0.0563
_refine_ls_R_factor_gt 0.0419
_refine_ls_shift/su_max 0.001
_refine_ls_shift/su_mean 0.000
_refine_ls_structure_factor_coef Fsqd
_refine_ls_weighting_details 'w=1/[\s^2^(Fo^2^)+(0.0290P)^2^+2.3089P] where P=(Fo^2^+2Fc^2^)/3'
_refine_ls_weighting_scheme calc
_refine_ls_wR_factor_gt 0.0878
_refine_ls_wR_factor_ref 0.0957
_reflns_Friedel_coverage 0.000
_reflns_number_gt 1460
_reflns_number_total 1795
_reflns_threshold_expression 'I > 2\s(I)'
_cod_data_source_file c8mt00237a7.cif
_cod_data_source_block L3
_cod_depositor_comments
;
The following automatic conversions were performed:

'_exptl_absorpt_correction_type' value 'Multi-Scan' changed to
'multi-scan' according to
/home/data/users/saulius/crontab/automatic-downloads/rss-feeds/RSC/lib/dictionaries/cif_core.dic
dictionary named 'cif_core.dic' version 2.4.2 from 2011-04-26.

Automatic conversion script
Id: cif_fix_values 4973 2017-02-22 13:04:09Z antanas 

 Adding full bibliography for 1550243--1550249.cif.
;
_cod_database_code 1550245
_shelx_shelxl_version_number 2014/7
_shelx_space_group_comment
;
The symmetry employed for this shelxl refinement is uniquely defined
by the following loop, which should always be used as a source of
symmetry information in preference to the above space-group names.
They are only intended as comments.
;

loop_
_space_group_symop_operation_xyz
'x, y, z'
'-x, y, -z+1/2'
'x+1/2, y+1/2, z'
'-x+1/2, y+1/2, -z+1/2'
'-x, -y, -z'
'x, -y, z-1/2'
'-x+1/2, -y+1/2, -z'
'x+1/2, -y+1/2, z-1/2'

loop_
_atom_site_label
_atom_site_type_symbol
_atom_site_fract_x
_atom_site_fract_y
_atom_site_fract_z
_atom_site_U_iso_or_equiv
_atom_site_adp_type
_atom_site_occupancy
_atom_site_site_symmetry_order
_atom_site_calc_flag
_atom_site_refinement_flags_posn
_atom_site_refinement_flags_adp
_atom_site_refinement_flags_occupancy
S1 S 0.75848(8) 0.67935(8) 0.68020(2) 0.04719(19) Uani 1 1 d . . .
N2 N 0.4049(2) 0.7501(2) 0.65143(5) 0.0357(4) Uani 1 1 d . . .
N1 N 0.4265(2) 0.6172(2) 0.71343(5) 0.0346(4) Uani 1 1 d . . .
O1 O 0.3969(3) 0.2498(2) 0.54892(6) 0.0589(5) Uani 1 1 d . . .
H1 H 0.3493 0.1915 0.5291 0.088 Uiso 1 1 calc R U .
O2 O 0.2590(3) 0.4586(2) 0.51053(6) 0.0647(5) Uani 1 1 d . . .
C2 C 0.5290(3) 0.6835(3) 0.68166(6) 0.0319(4) Uani 1 1 d . . .
C4 C 0.2285(3) 0.7222(3) 0.66411(7) 0.0415(5) Uani 1 1 d . . .
H4 H 0.1202 0.7549 0.6487 0.050 Uiso 1 1 calc R U .
C3 C 0.2412(3) 0.6405(3) 0.70211(7) 0.0393(5) Uani 1 1 d . . .
H3 H 0.1439 0.6054 0.7182 0.047 Uiso 1 1 calc R U .
C8 C 0.3571(3) 0.4102(3) 0.54189(7) 0.0411(5) Uani 1 1 d . . .
C5 C 0.4505(3) 0.8220(3) 0.60964(7) 0.0423(5) Uani 1 1 d . . .
H5A H 0.5830 0.8307 0.6089 0.051 Uiso 1 1 calc R U .
H5B H 0.3995 0.9362 0.6066 0.051 Uiso 1 1 calc R U .
C1 C 0.5000 0.5159(4) 0.7500 0.0381(7) Uani 1 2 d S T P
H1A H 0.5966 0.4427 0.7402 0.046 Uiso 0.5 1 calc R U P
H1B H 0.4034 0.4427 0.7598 0.046 Uiso 0.5 1 calc R U P
C6 C 0.3756(3) 0.7119(3) 0.57163(7) 0.0439(5) Uani 1 1 d . . .
H6A H 0.2424 0.7146 0.5704 0.053 Uiso 1 1 calc R U .
H6B H 0.4150 0.7592 0.5445 0.053 Uiso 1 1 calc R U .
C7 C 0.4401(3) 0.5276(3) 0.57590(7) 0.0433(5) Uani 1 1 d . . .
H7A H 0.5726 0.5251 0.5745 0.052 Uiso 1 1 calc R U .
H7B H 0.4117 0.4852 0.6045 0.052 Uiso 1 1 calc R U .

loop_
_atom_site_aniso_label
_atom_site_aniso_U_11
_atom_site_aniso_U_22
_atom_site_aniso_U_33
_atom_site_aniso_U_23
_atom_site_aniso_U_13
_atom_site_aniso_U_12
S1 0.0339(3) 0.0578(4) 0.0500(4) -0.0013(3) 0.0038(2) -0.0007(3)
N2 0.0344(9) 0.0383(10) 0.0341(9) -0.0007(8) 0.0008(7) 0.0014(8)
N1 0.0334(9) 0.0381(9) 0.0322(9) -0.0014(7) 0.0019(7) -0.0012(7)
O1 0.0735(13) 0.0467(10) 0.0538(11) -0.0059(8) -0.0165(9) 0.0051(9)
O2 0.0858(14) 0.0520(11) 0.0522(11) -0.0048(9) -0.0282(10) 0.0050(10)
C2 0.0338(11) 0.0309(10) 0.0310(10) -0.0061(8) 0.0019(8) -0.0013(8)
C4 0.0325(11) 0.0487(13) 0.0428(12) -0.0024(10) -0.0025(9) 0.0046(10)
C3 0.0303(11) 0.0454(13) 0.0423(12) -0.0043(10) 0.0038(9) -0.0021(9)
C8 0.0408(12) 0.0470(13) 0.0356(11) -0.0019(10) 0.0016(10) 0.0034(10)
C5 0.0497(13) 0.0409(12) 0.0362(11) 0.0036(10) 0.0024(10) -0.0025(10)
C1 0.0423(17) 0.0352(16) 0.0364(16) 0.000 -0.0001(13) 0.000
C6 0.0496(13) 0.0472(13) 0.0345(12) 0.0036(10) -0.0015(10) 0.0041(11)
C7 0.0433(12) 0.0479(14) 0.0378(12) -0.0034(10) -0.0045(10) 0.0047(10)

loop_
_atom_type_symbol
_atom_type_description
_atom_type_scat_dispersion_real
_atom_type_scat_dispersion_imag
_atom_type_scat_source
C C 0.0033 0.0016 'International Tables Vol C Tables 4.2.6.8 and 6.1.1.4'
H H 0.0000 0.0000 'International Tables Vol C Tables 4.2.6.8 and 6.1.1.4'
Hg Hg -2.3894 9.2266 'International Tables Vol C Tables 4.2.6.8 and 6.1.1.4'
I I -0.4742 1.8119 'International Tables Vol C Tables 4.2.6.8 and 6.1.1.4'
N N 0.0061 0.0033 'International Tables Vol C Tables 4.2.6.8 and 6.1.1.4'
O O 0.0106 0.0060 'International Tables Vol C Tables 4.2.6.8 and 6.1.1.4'
S S 0.1246 0.1234 'International Tables Vol C Tables 4.2.6.8 and 6.1.1.4'

loop_
_geom_angle_atom_site_label_1
_geom_angle_atom_site_label_2
_geom_angle_atom_site_label_3
_geom_angle
_geom_angle_site_symmetry_1
_geom_angle_site_symmetry_3
C2 N2 C4 109.82(18) . .
C2 N2 C5 124.68(18) . .
C4 N2 C5 125.14(18) . .
C2 N1 C3 109.93(17) . .
C2 N1 C1 124.50(15) . .
C3 N1 C1 124.98(15) . .
C8 O1 H1 109.5 . .
N2 C2 N1 105.10(17) . .
N2 C2 S1 127.77(16) . .
N1 C2 S1 127.13(16) . .
C3 C4 N2 107.93(19) . .
C3 C4 H4 126.0 . .
N2 C4 H4 126.0 . .
C4 C3 N1 107.21(19) . .
C4 C3 H3 126.4 . .
N1 C3 H3 126.4 . .
O2 C8 O1 122.8(2) . .
O2 C8 C7 123.4(2) . .
O1 C8 C7 113.72(19) . .
N2 C5 C6 111.32(18) . .
N2 C5 H5A 109.4 . .
C6 C5 H5A 109.4 . .
N2 C5 H5B 109.4 . .
C6 C5 H5B 109.4 . .
H5A C5 H5B 108.0 . .
N1 C1 N1 113.6(2) . 2_656
N1 C1 H1A 108.9 . .
N1 C1 H1A 108.9 2_656 .
N1 C1 H1B 108.9 . .
N1 C1 H1B 108.9 2_656 .
H1A C1 H1B 107.7 . .
C7 C6 C5 112.12(18) . .
C7 C6 H6A 109.2 . .
C5 C6 H6A 109.2 . .
C7 C6 H6B 109.2 . .
C5 C6 H6B 109.2 . .
H6A C6 H6B 107.9 . .
C8 C7 C6 114.53(19) . .
C8 C7 H7A 108.6 . .
C6 C7 H7A 108.6 . .
C8 C7 H7B 108.6 . .
C6 C7 H7B 108.6 . .
H7A C7 H7B 107.6 . .

loop_
_geom_bond_atom_site_label_1
_geom_bond_atom_site_label_2
_geom_bond_distance
_geom_bond_site_symmetry_2
S1 C2 1.677(2) .
N2 C2 1.358(3) .
N2 C4 1.384(3) .
N2 C5 1.456(3) .
N1 C2 1.366(3) .
N1 C3 1.385(3) .
N1 C1 1.448(2) .
O1 C8 1.303(3) .
O1 H1 0.8200 .
O2 C8 1.222(3) .
C4 C3 1.326(3) .
C4 H4 0.9300 .
C3 H3 0.9300 .
C8 C7 1.489(3) .
C5 C6 1.522(3) .
C5 H5A 0.9700 .
C5 H5B 0.9700 .
C1 N1 1.448(2) 2_656
C1 H1A 0.9700 .
C1 H1B 0.9700 .
C6 C7 1.519(3) .
C6 H6A 0.9700 .
C6 H6B 0.9700 .
C7 H7A 0.9700 .
C7 H7B 0.9700 .
